data_7135535
loop_
_publ_author_name
'Mart&#xed;nez-N&#xfa;&#xf1;ez, Clara'
'Arribas-Torrecilla, Carlos'
'Sanz, Roberto'
'Su&#xe1;rez-Pantiga, Samuel'

_publ_section_title
;
 Controlled gold-catalyzed 5-<i>exo-dig</i> cyclization of
 3-sulfur-substituted 1,3-dien-5-ynes for synthesizing fulvenes and the
 <i>in situ</i> reaction with indoles.
;
_journal_issue 7
_journal_name_full 'Chemical communications (Cambridge, England)'
_journal_page_first 2287
_journal_page_last 2291
_journal_paper_doi 10.1039/d5cc06478c
_journal_volume 62
_journal_year 2026
_chemical_formula_moiety 'C31.99 H31.973 Br N S'
_chemical_formula_sum 'C31.99 H32.06 Br N S'
_chemical_formula_weight 542.44
_space_group_crystal_system triclinic
_space_group_IT_number 2
_space_group_name_Hall '-P 1'
_space_group_name_H-M_alt 'P -1'
_atom_sites_solution_hydrogens mixed
_atom_sites_solution_primary direct
_audit_creation_date 2025-11-03
_audit_creation_method
;FinalCif V144 by Daniel Kratzert, Freiburg 2025, 
https://dkratzert.de/finalcif.html
;
_audit_update_record
;
2025-11-03 deposited with the CCDC.	2025-12-17 downloaded from the CCDC.
;
_cell_angle_alpha 80.973(15)
_cell_angle_beta 83.02(2)
_cell_angle_gamma 87.953(16)
_cell_formula_units_Z 2
_cell_length_a 8.016(3)
_cell_length_b 12.509(3)
_cell_length_c 14.522(4)
_cell_measurement_reflns_used 9835
_cell_measurement_temperature 239(2)
_cell_measurement_theta_max 72.25
_cell_measurement_theta_min 3.12
_cell_volume 1427.3(8)
_computing_cell_refinement 'SAINT V8.38A (?, 2016)'
_computing_data_reduction 'SAINT V8.38A (?, 2016)'
_computing_molecular_graphics 'Olex2 1.5 (Dolomanov et al., 2009)'
_computing_publication_material 'Olex2 1.5 (Dolomanov et al., 2009)'
_computing_structure_refinement 'SHELXL 2025/1 (Sheldrick, 2015)'
_computing_structure_solution 'ShelXT (Sheldrick, 2015)'
_diffrn_ambient_temperature 239.00
_diffrn_measured_fraction_theta_full 0.990
_diffrn_measured_fraction_theta_max 0.970
_diffrn_measurement_device_type 'Bruker APEX-II CCD'
_diffrn_measurement_method '\f and \w scans'
_diffrn_radiation_type CuK\a
_diffrn_radiation_wavelength 1.54184
_diffrn_reflns_av_R_equivalents 0.0633
_diffrn_reflns_av_unetI/netI 0.0355
_diffrn_reflns_Laue_measured_fraction_full 0.990
_diffrn_reflns_Laue_measured_fraction_max 0.970
_diffrn_reflns_limit_h_max 9
_diffrn_reflns_limit_h_min -9
_diffrn_reflns_limit_k_max 15
_diffrn_reflns_limit_k_min -15
_diffrn_reflns_limit_l_max 17
_diffrn_reflns_limit_l_min -17
_diffrn_reflns_number 42153
_diffrn_reflns_point_group_measured_fraction_full 0.990
_diffrn_reflns_point_group_measured_fraction_max 0.970
_diffrn_reflns_theta_full 67.684
_diffrn_reflns_theta_max 73.356
_diffrn_reflns_theta_min 3.103
_diffrn_source_current 1.1
_diffrn_source_power 0.05500000000000001
_diffrn_source_voltage 50.0
_exptl_absorpt_coefficient_mu 2.780
_exptl_absorpt_correction_T_max 0.7536
_exptl_absorpt_correction_T_min 0.4758
_exptl_absorpt_correction_type multi-scan
_exptl_absorpt_process_details
;
SADABS-2016/2 (Bruker,2016/2) was used for absorption correction.
wR2(int) was 0.1378 before and 0.0864 after correction.
The Ratio of minimum to maximum transmission is 0.6314.
The \l/2 correction factor is Not present.
;
_exptl_crystal_colour colourless
_exptl_crystal_colour_primary colourless
_exptl_crystal_density_diffrn 1.262
_exptl_crystal_description prism
_exptl_crystal_F_000 564
_exptl_crystal_size_max 0.2
_exptl_crystal_size_mid 0.04
_exptl_crystal_size_min 0.01
_refine_diff_density_max 0.356
_refine_diff_density_min -0.510
_refine_diff_density_rms 0.048
_refine_ls_extinction_method none
_refine_ls_goodness_of_fit_ref 1.021
_refine_ls_hydrogen_treatment mixed
_refine_ls_matrix_type full
_refine_ls_number_parameters 346
_refine_ls_number_reflns 5560
_refine_ls_number_restraints 0
_refine_ls_restrained_S_all 1.021
_refine_ls_R_factor_all 0.0584
_refine_ls_R_factor_gt 0.0469
_refine_ls_shift/su_max 0.001
_refine_ls_shift/su_mean 0.000
_refine_ls_structure_factor_coef Fsqd
_refine_ls_weighting_details 'w=1/[\s^2^(Fo^2^)+(0.0551P)^2^+0.9520P] where P=(Fo^2^+2Fc^2^)/3'
_refine_ls_weighting_scheme calc
_refine_ls_wR_factor_gt 0.1153
_refine_ls_wR_factor_ref 0.1300
_reflns_Friedel_coverage 0.000
_reflns_number_gt 4602
_reflns_number_total 5560
_reflns_threshold_expression 'I > 2\s(I)'
_cod_data_source_file d5cc06478c2.cif
_cod_data_source_block cm742f2e_0m_a
_cod_original_cell_volume 1427.2(7)
_cod_database_code 7135535
_olex2_refinement_description
;
1. Fixed Uiso
 At 1.2 times of:
  All C(H) groups, All C(H,H) groups
 At 1.5 times of:
  All C(H,H,H) groups, All C(H,H,H,H,H,H) groups
2. Others
 Sof(C31A)=Sof(H31C)=Sof(H31D)=Sof(H32D)=Sof(H32E)=Sof(H32F)=1-FVAR(1)
 Sof(C31)=Sof(H31A)=Sof(H31B)=Sof(H32A)=Sof(H32B)=Sof(H32C)=FVAR(1)
 Fixed Sof: H30(0.8)
3.a Secondary CH2 refined with riding coordinates:
 C13(H13A,H13B), C31(H31A,H31B), C31A(H31C,H31D), C30A(H30A,H30B), C29(H29A,
 H29B)
3.b Aromatic/amide H refined with riding coordinates:
 C6(H6), C27(H27), C1(H1A), C23(H23), C4(H4), C3(H3), C15(H15), C26(H26),
 C24(H24), C21(H21), C17(H17), C20(H20), C19(H19), C30(H30), C18(H18)
3.c Idealised Me refined as rotating group:
 C14(H14A,H14B,H14C), C28(H28A,H28B,H28C), C32(H32A,H32B,H32C), C32(H32D,H32E,
 H32F)
;
_olex2_submission_special_instructions 'No special instructions were received'
_shelx_shelxl_version_number 2025/1
_shelx_space_group_comment
;
The symmetry employed for this shelxl refinement is uniquely defined
by the following loop, which should always be used as a source of
symmetry information in preference to the above space-group names.
They are only intended as comments.
;
_shelx_estimated_absorpt_t_min 0.606
_shelx_estimated_absorpt_t_max 0.973

loop_
_space_group_symop_operation_xyz
'x, y, z'
'-x, -y, -z'

loop_
_atom_site_label
_atom_site_type_symbol
_atom_site_fract_x
_atom_site_fract_y
_atom_site_fract_z
_atom_site_U_iso_or_equiv
_atom_site_adp_type
_atom_site_occupancy
_atom_site_site_symmetry_order
_atom_site_calc_flag
_atom_site_refinement_flags_posn
_atom_site_refinement_flags_adp
_atom_site_refinement_flags_occupancy
_atom_site_disorder_assembly
_atom_site_disorder_group
Br1 Br 0.71667(5) 0.71439(3) 0.35766(3) 0.09463(18) Uani 1 1 d . . . . .
S1 S 0.56434(7) 0.39051(4) 0.10133(4) 0.04483(15) Uani 1 1 d . . . . .
N1 N 1.1381(2) 0.48443(18) 0.07414(15) 0.0537(5) Uani 1 1 d . . . . .
C22 C 0.4804(2) 0.28595(17) 0.05148(15) 0.0426(5) Uani 1 1 d . . . . .
C9 C 0.8244(3) 0.29114(18) 0.20661(15) 0.0451(5) Uani 1 1 d . . . . .
C8 C 0.9374(3) 0.38328(18) 0.16476(15) 0.0434(5) Uani 1 1 d . . . . .
C10 C 0.6387(3) 0.32473(16) 0.20571(15) 0.0419(4) Uani 1 1 d . . . . .
C12 C 0.6526(3) 0.24734(18) 0.35941(16) 0.0498(5) Uani 1 1 d . . . . .
C7 C 0.9297(3) 0.48967(19) 0.19261(15) 0.0442(5) Uani 1 1 d . . . . .
C6 C 0.8282(3) 0.5388(2) 0.26114(16) 0.0525(5) Uani 1 1 d . . . . .
H6 H 0.741870 0.500438 0.300977 0.063 Uiso 1 1 calc R U . . .
C11 C 0.5451(3) 0.30118(18) 0.28950(16) 0.0467(5) Uani 1 1 d . . . . .
C2 C 1.0571(3) 0.5506(2) 0.13338(16) 0.0485(5) Uani 1 1 d . . . . .
C13 C 0.8328(3) 0.2569(2) 0.31443(17) 0.0540(6) Uani 1 1 d . . . . .
H13A H 0.892913 0.187418 0.326521 0.065 Uiso 1 1 calc R U . . .
H13B H 0.891103 0.311549 0.339492 0.065 Uiso 1 1 calc R U . . .
C27 C 0.4651(3) 0.3061(2) -0.04435(17) 0.0542(6) Uani 1 1 d . . . . .
H27 H 0.504624 0.371257 -0.080452 0.065 Uiso 1 1 calc R U . . .
C1 C 1.0648(3) 0.3855(2) 0.09217(16) 0.0489(5) Uani 1 1 d . . . . .
H1A H 1.096760 0.327303 0.059670 0.059 Uiso 1 1 calc R U . . .
C14 C 0.8640(3) 0.1937(2) 0.15411(19) 0.0576(6) Uani 1 1 d . . . . .
H14A H 0.841878 0.213564 0.089380 0.086 Uiso 1 1 calc R U . . .
H14B H 0.793714 0.133548 0.184085 0.086 Uiso 1 1 calc R U . . .
H14C H 0.981359 0.172595 0.155806 0.086 Uiso 1 1 calc R U . . .
C23 C 0.4227(3) 0.19018(19) 0.10338(19) 0.0547(6) Uani 1 1 d . . . . .
H23 H 0.431818 0.175409 0.168083 0.066 Uiso 1 1 calc R U . . .
C4 C 0.9861(4) 0.7036(2) 0.2105(2) 0.0636(7) Uani 1 1 d . . . . .
H4 H 1.004120 0.775470 0.217943 0.076 Uiso 1 1 calc R U . . .
C3 C 1.0861(3) 0.6570(2) 0.1421(2) 0.0605(7) Uani 1 1 d . . . . .
H3 H 1.171635 0.696524 0.102649 0.073 Uiso 1 1 calc R U . . .
C16 C 0.6815(4) 0.1355(2) 0.51936(18) 0.0666(7) Uani 1 1 d . . . . .
C15 C 0.5920(4) 0.1958(2) 0.44502(18) 0.0609(6) Uani 1 1 d . . . . .
H15 H 0.474482 0.199087 0.459027 0.073 Uiso 1 1 calc R U . . .
C5 C 0.8594(3) 0.6443(2) 0.26796(19) 0.0607(6) Uani 1 1 d . . . . .
C25 C 0.3338(4) 0.1349(2) -0.0357(2) 0.0713(8) Uani 1 1 d . . . . .
C26 C 0.3923(4) 0.2309(3) -0.0866(2) 0.0692(7) Uani 1 1 d . . . . .
H26 H 0.382580 0.245739 -0.151220 0.083 Uiso 1 1 calc R U . . .
C24 C 0.3509(4) 0.1153(2) 0.0594(2) 0.0687(7) Uani 1 1 d . . . . .
H24 H 0.312804 0.049580 0.095057 0.082 Uiso 1 1 calc R U . . .
C21 C 0.8506(5) 0.1440(3) 0.5270(2) 0.0799(9) Uani 1 1 d . . . . .
H21 H 0.916739 0.191806 0.481893 0.096 Uiso 1 1 calc R U . . .
C17 C 0.5866(6) 0.0661(3) 0.5891(3) 0.1024(13) Uani 1 1 d . . . . .
H17 H 0.470958 0.059546 0.586109 0.123 Uiso 1 1 calc R U . . .
C20 C 0.9246(6) 0.0829(3) 0.6008(3) 0.0997(12) Uani 1 1 d . . . . .
H20 H 1.039931 0.089245 0.604724 0.120 Uiso 1 1 calc R U . . .
C28 C 0.2529(6) 0.0527(3) -0.0825(4) 0.1098(15) Uani 1 1 d . . . . .
H28A H 0.134782 0.071195 -0.084984 0.165 Uiso 1 1 calc R U . . .
H28B H 0.263615 -0.018965 -0.046557 0.165 Uiso 1 1 calc R U . . .
H28C H 0.308542 0.053301 -0.145709 0.165 Uiso 1 1 calc R U . . .
C19 C 0.8294(8) 0.0136(3) 0.6674(3) 0.1183(17) Uani 1 1 d . . . . .
H19 H 0.879446 -0.029084 0.716204 0.142 Uiso 1 1 calc R U . . .
C30 C 0.2836(15) 0.3918(10) 0.3750(5) 0.062(4) Uani 0.43(2) 1 d . . . A 1
H30 H 0.211941 0.367000 0.429782 0.074 Uiso 0.8 1 calc R U P A 1
C18 C 0.6598(9) 0.0071(4) 0.6624(3) 0.138(2) Uani 1 1 d . . . . .
H18 H 0.593211 -0.038137 0.709459 0.165 Uiso 1 1 calc R U . . .
C31 C 0.3301(11) 0.5056(10) 0.3420(9) 0.091(3) Uani 0.437(10) 1 d . . P A 1
H31A H 0.296927 0.530289 0.279293 0.109 Uiso 0.437(10) 1 calc R U P A 1
H31B H 0.451488 0.514584 0.339955 0.109 Uiso 0.437(10) 1 calc R U P A 1
C31A C 0.1885(6) 0.4739(5) 0.3953(4) 0.071(2) Uani 0.563(10) 1 d . . P A 2
H31C H 0.135168 0.421152 0.446453 0.086 Uiso 0.563(10) 1 calc R U P A 2
H31D H 0.119268 0.483987 0.343269 0.086 Uiso 0.563(10) 1 calc R U P A 2
C30A C 0.3653(11) 0.4384(7) 0.3635(4) 0.057(3) Uani 0.56(2) 1 d . . . A 2
H30A H 0.429152 0.423114 0.417620 0.069 Uiso 0.57(6) 1 calc R U . A 2
H30B H 0.421206 0.496801 0.318746 0.069 Uiso 0.60(7) 1 calc R U . A 2
C29 C 0.3622(4) 0.3268(2) 0.3124(2) 0.0711(8) Uani 1 1 d . . . . .
H29A H 0.305731 0.267353 0.355562 0.085 Uiso 1 1 calc R U . A 2
H29B H 0.305678 0.341411 0.255443 0.085 Uiso 1 1 calc R U . A 2
C32 C 0.2142(10) 0.5807(5) 0.4285(5) 0.170(3) Uani 1 1 d . . . . .
H32A H 0.240657 0.656898 0.412370 0.255 Uiso 0.437(10) 1 calc R U P A 1
H32B H 0.246028 0.553336 0.490315 0.255 Uiso 0.437(10) 1 calc R U P A 1
H32C H 0.094470 0.571645 0.428690 0.255 Uiso 0.437(10) 1 calc R U P A 1
H32D H 0.266648 0.631457 0.376555 0.255 Uiso 0.563(10) 1 calc R U P A 2
H32E H 0.286064 0.568898 0.478424 0.255 Uiso 0.563(10) 1 calc R U P A 2
H32F H 0.106321 0.609920 0.451783 0.255 Uiso 0.563(10) 1 calc R U P A 2
H1 H 1.213(4) 0.502(3) 0.028(2) 0.072(9) Uiso 1 1 d . . . . .

loop_
_atom_site_aniso_label
_atom_site_aniso_U_11
_atom_site_aniso_U_22
_atom_site_aniso_U_33
_atom_site_aniso_U_23
_atom_site_aniso_U_13
_atom_site_aniso_U_12
Br1 0.1112(3) 0.0908(3) 0.0862(3) -0.0465(2) 0.0160(2) -0.0092(2)
S1 0.0441(3) 0.0419(3) 0.0479(3) -0.0012(2) -0.0096(2) -0.0032(2)
N1 0.0309(9) 0.0733(14) 0.0532(11) -0.0027(10) 0.0004(8) -0.0004(9)
C22 0.0325(10) 0.0461(11) 0.0495(12) -0.0093(9) -0.0050(8) 0.0038(8)
C9 0.0437(11) 0.0475(11) 0.0440(11) -0.0040(9) -0.0086(9) 0.0012(9)
C8 0.0353(10) 0.0537(12) 0.0413(11) -0.0052(9) -0.0085(8) 0.0019(9)
C10 0.0425(11) 0.0385(10) 0.0448(11) -0.0056(8) -0.0068(9) -0.0019(8)
C12 0.0616(14) 0.0422(11) 0.0451(12) -0.0060(9) -0.0054(10) -0.0014(10)
C7 0.0370(10) 0.0561(12) 0.0391(10) -0.0038(9) -0.0066(8) -0.0033(9)
C6 0.0503(13) 0.0630(14) 0.0440(12) -0.0088(10) -0.0010(10) -0.0112(11)
C11 0.0529(12) 0.0417(11) 0.0446(11) -0.0069(9) -0.0017(9) -0.0013(9)
C2 0.0328(10) 0.0636(14) 0.0477(12) -0.0016(10) -0.0074(9) -0.0042(9)
C13 0.0596(14) 0.0549(13) 0.0469(12) 0.0017(10) -0.0140(10) -0.0067(11)
C27 0.0504(13) 0.0619(14) 0.0513(13) -0.0113(11) -0.0087(10) 0.0058(11)
C1 0.0336(10) 0.0619(14) 0.0507(12) -0.0081(10) -0.0053(9) 0.0059(9)
C14 0.0589(14) 0.0510(13) 0.0637(15) -0.0102(11) -0.0116(12) 0.0076(11)
C23 0.0556(14) 0.0472(12) 0.0611(14) -0.0049(10) -0.0101(11) -0.0031(10)
C4 0.0629(16) 0.0575(15) 0.0721(17) -0.0104(13) -0.0118(13) -0.0104(12)
C3 0.0462(13) 0.0649(16) 0.0674(16) 0.0016(13) -0.0060(11) -0.0148(11)
C16 0.103(2) 0.0446(13) 0.0476(13) -0.0004(10) -0.0040(14) 0.0116(13)
C15 0.0767(17) 0.0516(13) 0.0495(13) -0.0015(11) 0.0027(12) 0.0047(12)
C5 0.0621(15) 0.0660(16) 0.0559(14) -0.0147(12) -0.0062(12) -0.0061(12)
C25 0.0638(16) 0.0661(17) 0.097(2) -0.0383(16) -0.0322(15) 0.0125(13)
C26 0.0703(17) 0.0781(19) 0.0675(17) -0.0274(14) -0.0244(14) 0.0113(14)
C24 0.0639(16) 0.0454(13) 0.099(2) -0.0129(13) -0.0175(15) -0.0034(12)
C21 0.118(3) 0.0686(18) 0.0550(16) -0.0025(13) -0.0278(17) 0.0011(17)
C17 0.121(3) 0.087(2) 0.079(2) 0.0311(19) 0.007(2) 0.013(2)
C20 0.140(4) 0.094(3) 0.070(2) -0.0108(19) -0.039(2) 0.026(2)
C28 0.116(3) 0.085(2) 0.153(4) -0.058(3) -0.064(3) 0.004(2)
C19 0.179(5) 0.089(3) 0.075(2) 0.018(2) -0.024(3) 0.049(3)
C30 0.054(6) 0.078(6) 0.048(4) -0.007(3) 0.008(3) 0.007(5)
C18 0.175(5) 0.112(4) 0.095(3) 0.056(3) 0.005(3) 0.032(3)
C31 0.062(5) 0.084(7) 0.134(8) -0.051(6) -0.001(5) 0.010(4)
C31A 0.058(3) 0.095(4) 0.062(3) -0.019(3) -0.011(2) 0.024(3)
C30A 0.049(4) 0.060(5) 0.062(3) -0.010(3) -0.008(3) 0.008(3)
C29 0.0617(16) 0.0752(18) 0.0636(16) 0.0067(14) 0.0152(13) 0.0192(13)
C32 0.249(8) 0.108(4) 0.188(6) -0.084(4) -0.097(6) 0.041(4)

loop_
_atom_type_symbol
_atom_type_description
_atom_type_scat_dispersion_real
_atom_type_scat_dispersion_imag
_atom_type_scat_source
C C 0.0181 0.0091 'International Tables Vol C Tables 4.2.6.8 and 6.1.1.4'
H H 0.0000 0.0000 'International Tables Vol C Tables 4.2.6.8 and 6.1.1.4'
Br Br -0.6763 1.2805 'International Tables Vol C Tables 4.2.6.8 and 6.1.1.4'
N N 0.0311 0.0180 'International Tables Vol C Tables 4.2.6.8 and 6.1.1.4'
S S 0.3331 0.5567 'International Tables Vol C Tables 4.2.6.8 and 6.1.1.4'

loop_
_geom_angle_atom_site_label_1
_geom_angle_atom_site_label_2
_geom_angle_atom_site_label_3
_geom_angle
_geom_angle_site_symmetry_1
_geom_angle_site_symmetry_3
_geom_angle_publ_flag
C10 S1 C22 105.20(10) . . ?
C2 N1 H1 127(2) . . ?
C1 N1 C2 109.31(19) . . ?
C1 N1 H1 123(2) . . ?
C27 C22 S1 117.39(18) . . ?
C23 C22 S1 123.32(18) . . ?
C23 C22 C27 119.2(2) . . ?
C8 C9 C10 111.41(18) . . ?
C8 C9 C13 112.70(18) . . ?
C8 C9 C14 110.6(2) . . ?
C10 C9 C13 100.95(18) . . ?
C10 C9 C14 110.20(18) . . ?
C14 C9 C13 110.67(19) . . ?
C7 C8 C9 125.82(19) . . ?
C1 C8 C9 127.7(2) . . ?
C1 C8 C7 106.5(2) . . ?
C9 C10 S1 120.46(15) . . ?
C11 C10 S1 125.41(17) . . ?
C11 C10 C9 114.13(19) . . ?
C11 C12 C13 107.39(19) . . ?
C15 C12 C11 123.7(2) . . ?
C15 C12 C13 128.8(2) . . ?
C6 C7 C8 134.5(2) . . ?
C6 C7 C2 119.2(2) . . ?
C2 C7 C8 106.3(2) . . ?
C7 C6 H6 121.0 . . ?
C5 C6 C7 118.0(2) . . ?
C5 C6 H6 121.0 . . ?
C10 C11 C12 109.3(2) . . ?
C10 C11 C29 127.1(2) . . ?
C12 C11 C29 123.6(2) . . ?
N1 C2 C7 107.8(2) . . ?
N1 C2 C3 130.7(2) . . ?
C3 C2 C7 121.5(2) . . ?
C9 C13 H13A 110.5 . . ?
C9 C13 H13B 110.5 . . ?
C12 C13 C9 106.07(19) . . ?
C12 C13 H13A 110.5 . . ?
C12 C13 H13B 110.5 . . ?
H13A C13 H13B 108.7 . . ?
C22 C27 H27 119.8 . . ?
C26 C27 C22 120.4(3) . . ?
C26 C27 H27 119.8 . . ?
N1 C1 C8 110.1(2) . . ?
N1 C1 H1A 125.0 . . ?
C8 C1 H1A 125.0 . . ?
C9 C14 H14A 109.5 . . ?
C9 C14 H14B 109.5 . . ?
C9 C14 H14C 109.5 . . ?
H14A C14 H14B 109.5 . . ?
H14A C14 H14C 109.5 . . ?
H14B C14 H14C 109.5 . . ?
C22 C23 H23 120.3 . . ?
C22 C23 C24 119.4(3) . . ?
C24 C23 H23 120.3 . . ?
C3 C4 H4 120.0 . . ?
C3 C4 C5 120.1(3) . . ?
C5 C4 H4 120.0 . . ?
C2 C3 H3 120.7 . . ?
C4 C3 C2 118.5(2) . . ?
C4 C3 H3 120.7 . . ?
C21 C16 C15 125.3(3) . . ?
C21 C16 C17 117.8(3) . . ?
C17 C16 C15 116.9(3) . . ?
C12 C15 C16 129.8(3) . . ?
C12 C15 H15 115.1 . . ?
C16 C15 H15 115.1 . . ?
C6 C5 Br1 118.6(2) . . ?
C6 C5 C4 122.7(3) . . ?
C4 C5 Br1 118.7(2) . . ?
C26 C25 C24 118.0(3) . . ?
C26 C25 C28 120.9(3) . . ?
C24 C25 C28 121.1(3) . . ?
C27 C26 H26 119.4 . . ?
C25 C26 C27 121.1(3) . . ?
C25 C26 H26 119.4 . . ?
C23 C24 H24 119.1 . . ?
C25 C24 C23 121.8(3) . . ?
C25 C24 H24 119.1 . . ?
C16 C21 H21 119.5 . . ?
C16 C21 C20 121.1(4) . . ?
C20 C21 H21 119.5 . . ?
C16 C17 H17 119.5 . . ?
C18 C17 C16 120.9(5) . . ?
C18 C17 H17 119.5 . . ?
C21 C20 H20 120.0 . . ?
C19 C20 C21 120.1(5) . . ?
C19 C20 H20 120.0 . . ?
C25 C28 H28A 109.5 . . ?
C25 C28 H28B 109.5 . . ?
C25 C28 H28C 109.5 . . ?
H28A C28 H28B 109.5 . . ?
H28A C28 H28C 109.5 . . ?
H28B C28 H28C 109.5 . . ?
C20 C19 H19 120.3 . . ?
C20 C19 C18 119.5(4) . . ?
C18 C19 H19 120.3 . . ?
C31 C30 H30 125.2 . . ?
C29 C30 H30 125.2 . . ?
C29 C30 C31 109.5(8) . . ?
C17 C18 H18 119.7 . . ?
C19 C18 C17 120.7(4) . . ?
C19 C18 H18 119.7 . . ?
C30 C31 H31A 110.9 . . ?
C30 C31 H31B 110.9 . . ?
C30 C31 C32 104.5(7) . . ?
H31A C31 H31B 108.9 . . ?
C32 C31 H31A 110.9 . . ?
C32 C31 H31B 110.9 . . ?
H31C C31A H31D 109.1 . . ?
C30A C31A H31C 111.1 . . ?
C30A C31A H31D 111.1 . . ?
C30A C31A C32 103.1(6) . . ?
C32 C31A H31C 111.1 . . ?
C32 C31A H31D 111.1 . . ?
C31A C30A H30A 109.6 . . ?
C31A C30A H30B 109.6 . . ?
C31A C30A C29 110.4(6) . . ?
H30A C30A H30B 108.1 . . ?
C29 C30A H30A 109.6 . . ?
C29 C30A H30B 109.6 . . ?
C11 C29 C30A 102.9(4) . . ?
C11 C29 H29A 111.2 . . ?
C11 C29 H29B 111.2 . . ?
C30 C29 C11 129.9(6) . . ?
C30A C29 H29A 111.2 . . ?
C30A C29 H29B 111.2 . . ?
H29A C29 H29B 109.1 . . ?
C31 C32 H32A 109.5 . . ?
C31 C32 H32B 109.5 . . ?
C31 C32 H32C 109.5 . . ?
C31A C32 H32D 109.5 . . ?
C31A C32 H32E 109.5 . . ?
C31A C32 H32F 109.5 . . ?
H32A C32 H32B 109.5 . . ?
H32A C32 H32C 109.5 . . ?
H32B C32 H32C 109.5 . . ?
H32D C32 H32E 109.5 . . ?
H32D C32 H32F 109.5 . . ?
H32E C32 H32F 109.5 . . ?

loop_
_geom_bond_atom_site_label_1
_geom_bond_atom_site_label_2
_geom_bond_distance
_geom_bond_site_symmetry_2
_geom_bond_publ_flag
Br1 C5 1.923(3) . ?
S1 C22 1.779(2) . ?
S1 C10 1.767(2) . ?
N1 C2 1.377(3) . ?
N1 C1 1.363(3) . ?
N1 H1 0.86(3) . ?
C22 C27 1.394(3) . ?
C22 C23 1.374(3) . ?
C9 C8 1.496(3) . ?
C9 C10 1.533(3) . ?
C9 C13 1.566(3) . ?
C9 C14 1.541(3) . ?
C8 C7 1.448(3) . ?
C8 C1 1.373(3) . ?
C10 C11 1.346(3) . ?
C12 C11 1.477(3) . ?
C12 C13 1.512(4) . ?
C12 C15 1.350(3) . ?
C7 C6 1.410(3) . ?
C7 C2 1.414(3) . ?
C6 H6 0.9400 . ?
C6 C5 1.373(4) . ?
C11 C29 1.498(4) . ?
C2 C3 1.387(4) . ?
C13 H13A 0.9800 . ?
C13 H13B 0.9800 . ?
C27 H27 0.9400 . ?
C27 C26 1.382(4) . ?
C1 H1A 0.9400 . ?
C14 H14A 0.9700 . ?
C14 H14B 0.9700 . ?
C14 H14C 0.9700 . ?
C23 H23 0.9400 . ?
C23 C24 1.391(4) . ?
C4 H4 0.9400 . ?
C4 C3 1.387(4) . ?
C4 C5 1.390(4) . ?
C3 H3 0.9400 . ?
C16 C15 1.464(4) . ?
C16 C21 1.383(5) . ?
C16 C17 1.393(5) . ?
C15 H15 0.9400 . ?
C25 C26 1.373(5) . ?
C25 C24 1.387(5) . ?
C25 C28 1.521(4) . ?
C26 H26 0.9400 . ?
C24 H24 0.9400 . ?
C21 H21 0.9400 . ?
C21 C20 1.396(4) . ?
C17 H17 0.9400 . ?
C17 C18 1.377(6) . ?
C20 H20 0.9400 . ?
C20 C19 1.368(7) . ?
C28 H28A 0.9700 . ?
C28 H28B 0.9700 . ?
C28 H28C 0.9700 . ?
C19 H19 0.9400 . ?
C19 C18 1.377(8) . ?
C30 H30 0.9400 . ?
C30 C31 1.475(19) . ?
C30 C29 1.393(7) . ?
C18 H18 0.9400 . ?
C31 H31A 0.9800 . ?
C31 H31B 0.9800 . ?
C31 C32 1.829(10) . ?
C31A H31C 0.9800 . ?
C31A H31D 0.9800 . ?
C31A C30A 1.510(9) . ?
C31A C32 1.518(7) . ?
C30A H30A 0.9800 . ?
C30A H30B 0.9800 . ?
C30A C29 1.683(8) . ?
C29 H29A 0.9800 . ?
C29 H29B 0.9800 . ?
C32 H32A 0.9700 . ?
C32 H32B 0.9700 . ?
C32 H32C 0.9700 . ?
C32 H32D 0.9700 . ?
C32 H32E 0.9700 . ?
C32 H32F 0.9700 . ?

loop_
_geom_torsion_atom_site_label_1
_geom_torsion_atom_site_label_2
_geom_torsion_atom_site_label_3
_geom_torsion_atom_site_label_4
_geom_torsion
_geom_torsion_site_symmetry_1
_geom_torsion_site_symmetry_2
_geom_torsion_site_symmetry_3
_geom_torsion_site_symmetry_4
_geom_torsion_publ_flag
S1 C22 C27 C26 -176.4(2) . . . . ?
S1 C22 C23 C24 176.6(2) . . . . ?
S1 C10 C11 C12 -179.41(16) . . . . ?
S1 C10 C11 C29 -1.2(4) . . . . ?
N1 C2 C3 C4 -178.4(2) . . . . ?
C22 S1 C10 C9 96.20(18) . . . . ?
C22 S1 C10 C11 -85.0(2) . . . . ?
C22 C27 C26 C25 -0.2(4) . . . . ?
C22 C23 C24 C25 -0.7(4) . . . . ?
C9 C8 C7 C6 1.0(4) . . . . ?
C9 C8 C7 C2 -178.91(19) . . . . ?
C9 C8 C1 N1 179.71(19) . . . . ?
C9 C10 C11 C12 -0.5(3) . . . . ?
C9 C10 C11 C29 177.7(2) . . . . ?
C8 C9 C10 S1 50.6(2) . . . . ?
C8 C9 C10 C11 -128.3(2) . . . . ?
C8 C9 C13 C12 132.6(2) . . . . ?
C8 C7 C6 C5 179.4(2) . . . . ?
C8 C7 C2 N1 -0.7(2) . . . . ?
C8 C7 C2 C3 -179.1(2) . . . . ?
C10 S1 C22 C27 -158.71(17) . . . . ?
C10 S1 C22 C23 24.8(2) . . . . ?
C10 C9 C8 C7 53.4(3) . . . . ?
C10 C9 C8 C1 -125.1(2) . . . . ?
C10 C9 C13 C12 13.6(2) . . . . ?
C10 C11 C29 C30 -117.9(6) . . . . ?
C10 C11 C29 C30A -99.7(4) . . . . ?
C12 C11 C29 C30 60.1(7) . . . . ?
C12 C11 C29 C30A 78.3(4) . . . . ?
C7 C8 C1 N1 1.0(2) . . . . ?
C7 C6 C5 Br1 177.59(17) . . . . ?
C7 C6 C5 C4 -0.1(4) . . . . ?
C7 C2 C3 C4 -0.4(4) . . . . ?
C6 C7 C2 N1 179.37(19) . . . . ?
C6 C7 C2 C3 1.0(3) . . . . ?
C11 C12 C13 C9 -14.8(3) . . . . ?
C11 C12 C15 C16 177.1(3) . . . . ?
C2 N1 C1 C8 -1.5(3) . . . . ?
C2 C7 C6 C5 -0.7(3) . . . . ?
C13 C9 C8 C7 -59.3(3) . . . . ?
C13 C9 C8 C1 122.3(2) . . . . ?
C13 C9 C10 S1 170.51(16) . . . . ?
C13 C9 C10 C11 -8.4(2) . . . . ?
C13 C12 C11 C10 9.8(3) . . . . ?
C13 C12 C11 C29 -168.5(2) . . . . ?
C13 C12 C15 C16 0.7(5) . . . . ?
C27 C22 C23 C24 0.2(4) . . . . ?
C1 N1 C2 C7 1.3(2) . . . . ?
C1 N1 C2 C3 179.5(2) . . . . ?
C1 C8 C7 C6 179.7(2) . . . . ?
C1 C8 C7 C2 -0.2(2) . . . . ?
C14 C9 C8 C7 176.3(2) . . . . ?
C14 C9 C8 C1 -2.2(3) . . . . ?
C14 C9 C10 S1 -72.5(2) . . . . ?
C14 C9 C10 C11 108.6(2) . . . . ?
C14 C9 C13 C12 -103.1(2) . . . . ?
C23 C22 C27 C26 0.3(3) . . . . ?
C3 C4 C5 Br1 -177.0(2) . . . . ?
C3 C4 C5 C6 0.7(4) . . . . ?
C16 C21 C20 C19 -0.5(6) . . . . ?
C16 C17 C18 C19 -1.3(8) . . . . ?
C15 C12 C11 C10 -167.2(2) . . . . ?
C15 C12 C11 C29 14.5(4) . . . . ?
C15 C12 C13 C9 162.0(3) . . . . ?
C15 C16 C21 C20 180.0(3) . . . . ?
C15 C16 C17 C18 -179.3(4) . . . . ?
C5 C4 C3 C2 -0.4(4) . . . . ?
C26 C25 C24 C23 0.8(4) . . . . ?
C24 C25 C26 C27 -0.3(4) . . . . ?
C21 C16 C15 C12 19.1(5) . . . . ?
C21 C16 C17 C18 -0.9(6) . . . . ?
C21 C20 C19 C18 -1.7(7) . . . . ?
C17 C16 C15 C12 -162.7(3) . . . . ?
C17 C16 C21 C20 1.8(5) . . . . ?
C20 C19 C18 C17 2.6(8) . . . . ?
C28 C25 C26 C27 179.7(3) . . . . ?
C28 C25 C24 C23 -179.2(3) . . . . ?
C31 C30 C29 C11 66.3(8) . . . . ?
C31A C30A C29 C11 -177.7(4) . . . . ?
C29 C30 C31 C32 178.5(7) . . . . ?
C32 C31A C30A C29 -173.7(5) . . . . ?
